data_4309078
loop_
_publ_author_name
'Christian J. Doonan'
'Andrew J. Millar'
'David J. Nielsen'
'Charles G. Young'

_publ_section_title
;
cis-Dioxomolybdenum(VI) and Oxo(phosphine oxide)molybdenum(IV) Complexes:
Steric and Electronic Fine-Tuning of cis-[MoOS]2+ Precursors
;
_journal_name_full 'Inorganic Chemistry'
_journal_page_first 4506
_journal_page_last 4514
_journal_paper_doi 10.1021/ic050052v
_journal_volume 44
_journal_year 2005
_chemical_formula_sum 'C30.5 H37 B Cl Mo N6 O3'
_chemical_formula_weight 677.86
_chemical_name_systematic
;
cis-{hydrotris(3-isopropyl-pyrazol-1-
yl)borato}dioxo(4-phenylphenolato)molybdenum(VI)
dichloromethane hemisolvate
;
_space_group_IT_number 60
_symmetry_cell_setting orthorhombic
_symmetry_space_group_name_Hall '-P 2n 2ab'
_symmetry_space_group_name_H-M 'P b c n'
_atom_sites_solution_hydrogens geom
_atom_sites_solution_primary direct
_atom_sites_solution_secondary difmap
_audit_creation_method SHELXL-97
_cell_angle_alpha 90.00
_cell_angle_beta 90.00
_cell_angle_gamma 90.00
_cell_formula_units_Z 8
_cell_length_a 44.685(3)
_cell_length_b 9.5365(7)
_cell_length_c 15.4123(11)
_cell_measurement_reflns_used 8350
_cell_measurement_temperature 293(2)
_cell_measurement_theta_max 27.50
_cell_measurement_theta_min 2.51
_cell_volume 6567.8(8)
_computing_cell_refinement 'Bruker SMART'
_computing_data_collection 'Bruker SMART'
_computing_data_reduction 'Bruker SAINT'
_computing_molecular_graphics 'Bruker SHELXTL'
_computing_publication_material 'Bruker SHELXTL'
_computing_structure_refinement 'SHELXL-97 (Sheldrick, 1997)'
_computing_structure_solution 'Bruker SHELXTL'
_diffrn_ambient_temperature 293(2)
_diffrn_measured_fraction_theta_full 0.999
_diffrn_measured_fraction_theta_max 0.999
_diffrn_measurement_device_type 'CCD area detector'
_diffrn_measurement_method 'phi and omega scans'
_diffrn_radiation_monochromator graphite
_diffrn_radiation_source 'fine-focus sealed tube'
_diffrn_radiation_type MoK\a
_diffrn_radiation_wavelength 0.71073
_diffrn_reflns_av_R_equivalents 0.1381
_diffrn_reflns_av_sigmaI/netI 0.0649
_diffrn_reflns_limit_h_max 53
_diffrn_reflns_limit_h_min -53
_diffrn_reflns_limit_k_max 11
_diffrn_reflns_limit_k_min -7
_diffrn_reflns_limit_l_max 18
_diffrn_reflns_limit_l_min -18
_diffrn_reflns_number 31712
_diffrn_reflns_theta_full 25.00
_diffrn_reflns_theta_max 25.00
_diffrn_reflns_theta_min 1.82
_exptl_absorpt_coefficient_mu 0.521
_exptl_crystal_colour orange
_exptl_crystal_density_diffrn 1.371
_exptl_crystal_density_method 'not measured'
_exptl_crystal_description prism
_exptl_crystal_F_000 2800
_exptl_crystal_size_max 0.2
_exptl_crystal_size_mid 0.15
_exptl_crystal_size_min 0.10
_refine_diff_density_max 0.685
_refine_diff_density_min -0.528
_refine_diff_density_rms 0.091
_refine_ls_extinction_method none
_refine_ls_goodness_of_fit_ref 1.195
_refine_ls_hydrogen_treatment mixed
_refine_ls_matrix_type full
_refine_ls_number_parameters 384
_refine_ls_number_reflns 5791
_refine_ls_number_restraints 0
_refine_ls_restrained_S_all 1.195
_refine_ls_R_factor_all 0.0611
_refine_ls_R_factor_gt 0.0571
_refine_ls_shift/su_max 0.003
_refine_ls_shift/su_mean 0.000
_refine_ls_structure_factor_coef Fsqd
_refine_ls_weighting_details 'calc w=1/[\s^2^(Fo^2^)+(0.0298P)^2^+12.8944P] where P=(Fo^2^+2Fc^2^)/3'
_refine_ls_weighting_scheme calc
_refine_ls_wR_factor_gt 0.1463
_refine_ls_wR_factor_ref 0.1480
_reflns_number_gt 5257
_reflns_number_total 5791
_reflns_threshold_expression >2sigma(I)
_cod_data_source_file ic050052vsi20041222_062719_8.cif
_cod_data_source_block Complex_10
_cod_depositor_comments
;
The following automatic conversions were performed:
'_symmetry_cell_setting' value 'Orthorhombic' changed to 'orthorhombic'
according to '/home/saulius/struct/CIF-dictionaries/cif_core.dic'
dictionary named 'cif_core.dic' version 2.4.1 from 2010-06-29.

Automatic conversion script
Id: cif_fix_enum 1527 2010-12-29 10:47:43Z saulius 
;
_cod_original_formula_sum 'C30.50 H37 B Cl Mo N6 O3'
_cod_database_code 4309078

loop_
_symmetry_equiv_pos_as_xyz
'x, y, z'
'-x+1/2, -y+1/2, z+1/2'
'-x, y, -z+1/2'
'x+1/2, -y+1/2, -z'
'-x, -y, -z'
'x-1/2, y-1/2, -z-1/2'
'x, -y, z-1/2'
'-x-1/2, y-1/2, z'

loop_
_atom_site_label
_atom_site_type_symbol
_atom_site_fract_x
_atom_site_fract_y
_atom_site_fract_z
_atom_site_U_iso_or_equiv
_atom_site_adp_type
_atom_site_occupancy
_atom_site_symmetry_multiplicity
_atom_site_calc_flag
_atom_site_refinement_flags
_atom_site_disorder_assembly
_atom_site_disorder_group
Cl1 Cl 0.02402(8) 0.3295(3) 0.3129(2) 0.1733(13) Uani 1 1 d . . .
C39 C 0.0000 0.2488(14) 0.2500 0.272(16) Uani 1 2 d S . .
Mo Mo 0.098098(8) 0.06774(3) 0.49219(2) 0.03434(14) Uani 1 1 d . . .
N31 N 0.09897(8) 0.2974(3) 0.4445(2) 0.0369(8) Uani 1 1 d . . .
O1 O 0.11887(7) 0.1364(3) 0.59142(19) 0.0421(7) Uani 1 1 d . . .
N21 N 0.14487(8) 0.0744(3) 0.4267(2) 0.0385(8) Uani 1 1 d . . .
O2 O 0.06199(7) 0.0927(3) 0.5228(2) 0.0456(7) Uani 1 1 d . . .
N11 N 0.08515(8) 0.0406(3) 0.3569(2) 0.0358(8) Uani 1 1 d . . .
N12 N 0.09774(8) 0.1192(4) 0.2912(2) 0.0403(8) Uani 1 1 d . . .
O3 O 0.10307(7) -0.1082(3) 0.5039(2) 0.0461(8) Uani 1 1 d . . .
N32 N 0.11293(8) 0.3354(3) 0.3690(2) 0.0384(8) Uani 1 1 d . . .
N22 N 0.14916(8) 0.1392(4) 0.3486(2) 0.0407(8) Uani 1 1 d . . .
C35 C 0.09138(10) 0.4184(4) 0.4849(3) 0.0420(10) Uani 1 1 d . . .
C13 C 0.08414(10) 0.0830(5) 0.2163(3) 0.0426(10) Uani 1 1 d . . .
H13 H 0.0882 0.1217 0.1622 0.051 Uiso 1 1 calc R . .
C1 C 0.14000(9) 0.2195(4) 0.6274(3) 0.0361(9) Uani 1 1 d . . .
C5 C 0.16697(10) 0.2884(4) 0.7548(3) 0.0461(11) Uani 1 1 d . . .
H5 H 0.1709 0.2756 0.8135 0.055 Uiso 1 1 calc R . .
C4 C 0.18247(9) 0.3914(4) 0.7094(3) 0.0397(10) Uani 1 1 d . . .
C34 C 0.10076(11) 0.5317(5) 0.4353(4) 0.0499(12) Uani 1 1 d . . .
H34 H 0.0985 0.6264 0.4483 0.060 Uiso 1 1 calc R . .
C33 C 0.11395(10) 0.4750(5) 0.3631(3) 0.0471(11) Uani 1 1 d . . .
H33 H 0.1223 0.5256 0.3174 0.056 Uiso 1 1 calc R . .
B1 B 0.12393(11) 0.2208(5) 0.3066(3) 0.0411(11) Uani 1 1 d . . .
H1 H 0.1306 0.2622 0.2516 0.049 Uiso 1 1 calc R . .
C15 C 0.06452(9) -0.0444(4) 0.3204(3) 0.0377(9) Uani 1 1 d . . .
C2 C 0.15569(10) 0.3186(5) 0.5799(3) 0.0457(10) Uani 1 1 d . . .
H2 H 0.1523 0.3282 0.5206 0.055 Uiso 1 1 calc R . .
C25 C 0.17094(10) 0.0133(4) 0.4486(3) 0.0444(10) Uani 1 1 d . . .
C6 C 0.14583(10) 0.2042(4) 0.7143(3) 0.0416(10) Uani 1 1 d . . .
H6 H 0.1356 0.1370 0.7463 0.050 Uiso 1 1 calc R . .
C23 C 0.17716(11) 0.1190(5) 0.3223(3) 0.0524(12) Uani 1 1 d . . .
H23 H 0.1855 0.1528 0.2711 0.063 Uiso 1 1 calc R . .
C26 C 0.17551(11) -0.0664(5) 0.5314(3) 0.0502(12) Uani 1 1 d . . .
H26 H 0.1589 -0.0444 0.5706 0.060 Uiso 1 1 calc R . .
C7 C 0.20390(10) 0.4881(4) 0.7543(3) 0.0485(12) Uani 1 1 d . . .
C36 C 0.07443(12) 0.4213(5) 0.5690(3) 0.0519(12) Uani 1 1 d . . .
H36 H 0.0780 0.3322 0.5990 0.062 Uiso 1 1 calc R . .
C3 C 0.17656(10) 0.4036(4) 0.6218(3) 0.0468(11) Uani 1 1 d . . .
H3 H 0.1868 0.4707 0.5897 0.056 Uiso 1 1 calc R . .
C12 C 0.22695(11) 0.5525(5) 0.7088(4) 0.0613(14) Uani 1 1 d . . .
H12 H 0.2296 0.5326 0.6502 0.074 Uiso 1 1 calc R . .
C14 C 0.06361(11) -0.0190(5) 0.2326(3) 0.0468(11) Uani 1 1 d . . .
H14 H 0.0513 -0.0630 0.1922 0.056 Uiso 1 1 calc R . .
C24 C 0.19171(10) 0.0401(5) 0.3836(4) 0.0574(14) Uani 1 1 d . . .
H24 H 0.2115 0.0103 0.3819 0.069 Uiso 1 1 calc R . .
C10 C 0.24250(12) 0.6760(6) 0.8365(5) 0.0743(19) Uani 1 1 d . . .
H10 H 0.2553 0.7392 0.8637 0.089 Uiso 1 1 calc R . .
C16 C 0.04567(10) -0.1452(5) 0.3719(3) 0.0502(11) Uani 1 1 d . . .
H16 H 0.0561 -0.1661 0.4263 0.060 Uiso 1 1 calc R . .
C8 C 0.20073(12) 0.5201(5) 0.8420(4) 0.0558(13) Uani 1 1 d . . .
H8 H 0.1854 0.4788 0.8738 0.067 Uiso 1 1 calc R . .
C28 C 0.20464(14) -0.0204(8) 0.5751(5) 0.085(2) Uani 1 1 d . . .
H28A H 0.2073 -0.0715 0.6282 0.127 Uiso 1 1 calc R . .
H28B H 0.2038 0.0782 0.5874 0.127 Uiso 1 1 calc R . .
H28C H 0.2212 -0.0390 0.5371 0.127 Uiso 1 1 calc R . .
C38 C 0.08558(17) 0.5399(7) 0.6278(4) 0.085(2) Uani 1 1 d . . .
H38A H 0.0745 0.5393 0.6811 0.127 Uiso 1 1 calc R . .
H38B H 0.0828 0.6282 0.5991 0.127 Uiso 1 1 calc R . .
H38C H 0.1064 0.5264 0.6401 0.127 Uiso 1 1 calc R . .
C27 C 0.17533(17) -0.2240(6) 0.5145(4) 0.0803(19) Uani 1 1 d . . .
H27A H 0.1781 -0.2732 0.5682 0.120 Uiso 1 1 calc R . .
H27B H 0.1912 -0.2474 0.4753 0.120 Uiso 1 1 calc R . .
H27C H 0.1565 -0.2505 0.4893 0.120 Uiso 1 1 calc R . .
C9 C 0.22019(13) 0.6130(5) 0.8828(4) 0.0668(15) Uani 1 1 d . . .
H9 H 0.2180 0.6322 0.9416 0.080 Uiso 1 1 calc R . .
C18 C 0.01573(13) -0.0803(6) 0.3937(5) 0.0746(18) Uani 1 1 d . . .
H18A H 0.0040 -0.1459 0.4265 0.112 Uiso 1 1 calc R . .
H18B H 0.0054 -0.0572 0.3410 0.112 Uiso 1 1 calc R . .
H18C H 0.0188 0.0032 0.4273 0.112 Uiso 1 1 calc R . .
C37 C 0.04097(13) 0.4344(8) 0.5532(5) 0.084(2) Uani 1 1 d . . .
H37A H 0.0306 0.4359 0.6078 0.126 Uiso 1 1 calc R . .
H37B H 0.0342 0.3559 0.5195 0.126 Uiso 1 1 calc R . .
H37C H 0.0370 0.5197 0.5222 0.126 Uiso 1 1 calc R . .
C17 C 0.04152(14) -0.2826(5) 0.3217(4) 0.0737(17) Uani 1 1 d . . .
H17A H 0.0294 -0.3458 0.3552 0.111 Uiso 1 1 calc R . .
H17B H 0.0607 -0.3244 0.3110 0.111 Uiso 1 1 calc R . .
H17C H 0.0318 -0.2636 0.2674 0.111 Uiso 1 1 calc R . .
C11 C 0.24606(12) 0.6462(6) 0.7500(5) 0.0744(18) Uani 1 1 d . . .
H11 H 0.2613 0.6889 0.7187 0.089 Uiso 1 1 calc R . .

loop_
_atom_site_aniso_label
_atom_site_aniso_U_11
_atom_site_aniso_U_22
_atom_site_aniso_U_33
_atom_site_aniso_U_23
_atom_site_aniso_U_13
_atom_site_aniso_U_12
Cl1 0.186(3) 0.138(2) 0.196(3) -0.054(2) 0.004(2) -0.028(2)
C39 0.29(3) 0.059(7) 0.47(4) 0.000 -0.21(3) 0.000
Mo 0.0444(2) 0.0313(2) 0.0273(2) 0.00005(13) -0.00154(15) -0.00686(14)
N31 0.0479(19) 0.0292(16) 0.0337(19) -0.0011(14) 0.0012(15) -0.0052(14)
O1 0.0494(17) 0.0402(15) 0.0367(16) 0.0002(13) -0.0052(13) -0.0146(13)
N21 0.0396(19) 0.0344(17) 0.041(2) 0.0022(15) -0.0017(16) -0.0038(14)
O2 0.0499(17) 0.0524(18) 0.0345(17) -0.0044(14) 0.0044(14) -0.0078(14)
N11 0.0442(19) 0.0342(17) 0.0290(19) -0.0017(14) -0.0010(15) 0.0009(14)
N12 0.052(2) 0.0379(18) 0.0307(19) -0.0003(16) 0.0029(16) 0.0020(16)
O3 0.0614(19) 0.0335(15) 0.0432(19) 0.0023(13) -0.0073(14) -0.0072(14)
N32 0.0469(19) 0.0299(17) 0.038(2) 0.0031(15) 0.0015(16) -0.0002(15)
N22 0.0432(19) 0.0381(18) 0.041(2) 0.0023(16) 0.0052(16) -0.0018(15)
C35 0.047(2) 0.036(2) 0.042(3) -0.0061(19) -0.005(2) 0.0010(18)
C13 0.049(2) 0.052(3) 0.026(2) -0.0026(18) -0.0017(19) 0.011(2)
C1 0.042(2) 0.0294(19) 0.037(2) -0.0045(17) -0.0017(18) -0.0009(17)
C5 0.060(3) 0.037(2) 0.042(3) -0.0021(19) -0.011(2) -0.005(2)
C4 0.038(2) 0.033(2) 0.048(3) -0.0067(19) -0.0064(19) 0.0014(17)
C34 0.061(3) 0.031(2) 0.058(3) -0.002(2) -0.002(2) 0.000(2)
C33 0.050(3) 0.037(2) 0.053(3) 0.008(2) 0.000(2) -0.006(2)
B1 0.050(3) 0.039(2) 0.034(3) 0.006(2) 0.005(2) 0.000(2)
C15 0.037(2) 0.037(2) 0.039(2) -0.0069(18) -0.0044(18) 0.0034(17)
C2 0.053(3) 0.045(2) 0.039(2) 0.004(2) -0.007(2) -0.013(2)
C25 0.044(2) 0.035(2) 0.054(3) -0.006(2) -0.004(2) 0.0026(19)
C6 0.054(2) 0.031(2) 0.039(2) 0.0009(18) -0.002(2) -0.0056(19)
C23 0.052(3) 0.054(3) 0.052(3) 0.003(2) 0.013(2) 0.000(2)
C26 0.055(3) 0.050(3) 0.045(3) 0.002(2) -0.010(2) 0.010(2)
C7 0.042(2) 0.032(2) 0.072(4) -0.007(2) -0.010(2) 0.0042(19)
C36 0.069(3) 0.042(2) 0.046(3) -0.011(2) 0.006(2) 0.001(2)
C3 0.045(2) 0.037(2) 0.059(3) 0.008(2) -0.002(2) -0.0065(19)
C12 0.043(3) 0.063(3) 0.078(4) -0.016(3) 0.002(3) -0.012(2)
C14 0.052(3) 0.049(3) 0.039(3) -0.011(2) -0.007(2) -0.002(2)
C24 0.030(2) 0.056(3) 0.086(4) 0.003(3) 0.004(2) 0.009(2)
C10 0.052(3) 0.056(3) 0.116(6) -0.026(3) -0.027(3) -0.003(3)
C16 0.049(3) 0.051(3) 0.050(3) 0.000(2) -0.009(2) -0.015(2)
C8 0.062(3) 0.046(3) 0.059(3) -0.008(2) -0.012(3) -0.006(2)
C28 0.062(4) 0.117(5) 0.076(5) 0.009(4) -0.026(3) 0.000(4)
C38 0.114(5) 0.078(4) 0.063(4) -0.032(3) 0.008(4) -0.010(4)
C27 0.109(5) 0.051(3) 0.080(5) 0.012(3) -0.012(4) 0.016(3)
C9 0.070(4) 0.052(3) 0.079(4) -0.016(3) -0.022(3) -0.001(3)
C18 0.058(3) 0.082(4) 0.084(5) -0.016(3) 0.018(3) -0.017(3)
C37 0.059(4) 0.111(5) 0.082(5) -0.016(4) 0.013(3) 0.001(3)
C17 0.079(4) 0.049(3) 0.092(5) -0.007(3) -0.018(3) -0.010(3)
C11 0.046(3) 0.071(4) 0.106(5) -0.015(4) 0.000(3) -0.015(3)

loop_
_atom_type_symbol
_atom_type_description
_atom_type_scat_dispersion_real
_atom_type_scat_dispersion_imag
_atom_type_scat_source
C C 0.0033 0.0016 'International Tables Vol C Tables 4.2.6.8 and 6.1.1.4'
H H 0.0000 0.0000 'International Tables Vol C Tables 4.2.6.8 and 6.1.1.4'
B B 0.0013 0.0007 'International Tables Vol C Tables 4.2.6.8 and 6.1.1.4'
N N 0.0061 0.0033 'International Tables Vol C Tables 4.2.6.8 and 6.1.1.4'
O O 0.0106 0.0060 'International Tables Vol C Tables 4.2.6.8 and 6.1.1.4'
Mo Mo -1.6832 0.6857 'International Tables Vol C Tables 4.2.6.8 and 6.1.1.4'
Cl Cl 0.1484 0.1585 'International Tables Vol C Tables 4.2.6.8 and 6.1.1.4'

loop_
_geom_angle_atom_site_label_1
_geom_angle_atom_site_label_2
_geom_angle_atom_site_label_3
_geom_angle
_geom_angle_site_symmetry_1
_geom_angle_site_symmetry_3
_geom_angle_publ_flag
Cl1 C39 Cl1 124.0(9) . 3 ?
O3 Mo O2 103.49(15) . . ?
O3 Mo O1 100.96(14) . . ?
O2 Mo O1 101.06(14) . . ?
O3 Mo N11 91.08(13) . . ?
O2 Mo N11 91.73(14) . . ?
O1 Mo N11 159.75(13) . . ?
O3 Mo N31 164.98(14) . . ?
O2 Mo N31 88.35(13) . . ?
O1 Mo N31 85.50(12) . . ?
N11 Mo N31 79.19(12) . . ?
O3 Mo N21 87.44(14) . . ?
O2 Mo N21 166.50(14) . . ?
O1 Mo N21 84.31(13) . . ?
N11 Mo N21 80.00(13) . . ?
N31 Mo N21 79.67(12) . . ?
C35 N31 N32 106.3(3) . . ?
C35 N31 Mo 131.0(3) . . ?
N32 N31 Mo 121.9(2) . . ?
C1 O1 Mo 150.6(3) . . ?
C25 N21 N22 107.2(4) . . ?
C25 N21 Mo 131.2(3) . . ?
N22 N21 Mo 121.4(3) . . ?
C15 N11 N12 107.4(3) . . ?
C15 N11 Mo 130.6(3) . . ?
N12 N11 Mo 122.0(3) . . ?
C13 N12 N11 107.8(3) . . ?
C13 N12 B1 129.5(4) . . ?
N11 N12 B1 122.6(3) . . ?
C33 N32 N31 109.7(4) . . ?
C33 N32 B1 131.0(4) . . ?
N31 N32 B1 119.4(3) . . ?
C23 N22 N21 109.6(4) . . ?
C23 N22 B1 130.1(4) . . ?
N21 N22 B1 120.3(3) . . ?
N31 C35 C34 109.5(4) . . ?
N31 C35 C36 122.6(4) . . ?
C34 C35 C36 127.8(4) . . ?
N12 C13 C14 109.2(4) . . ?
O1 C1 C6 118.1(4) . . ?
O1 C1 C2 122.4(4) . . ?
C6 C1 C2 119.5(4) . . ?
C6 C5 C4 121.4(4) . . ?
C3 C4 C5 117.1(4) . . ?
C3 C4 C7 121.5(4) . . ?
C5 C4 C7 121.3(4) . . ?
C33 C34 C35 105.7(4) . . ?
N32 C33 C34 108.9(4) . . ?
N22 B1 N32 109.6(4) . . ?
N22 B1 N12 108.0(3) . . ?
N32 B1 N12 107.6(4) . . ?
N11 C15 C14 108.9(4) . . ?
N11 C15 C16 123.1(4) . . ?
C14 C15 C16 128.0(4) . . ?
C1 C2 C3 119.3(4) . . ?
N21 C25 C24 108.5(4) . . ?
N21 C25 C26 123.4(4) . . ?
C24 C25 C26 128.0(4) . . ?
C1 C6 C5 120.4(4) . . ?
N22 C23 C24 108.4(4) . . ?
C25 C26 C27 110.7(4) . . ?
C25 C26 C28 110.2(5) . . ?
C27 C26 C28 111.3(5) . . ?
C12 C7 C8 118.0(5) . . ?
C12 C7 C4 120.8(5) . . ?
C8 C7 C4 121.2(5) . . ?
C35 C36 C37 111.0(5) . . ?
C35 C36 C38 111.1(5) . . ?
C37 C36 C38 110.7(5) . . ?
C4 C3 C2 122.2(4) . . ?
C11 C12 C7 120.6(6) . . ?
C13 C14 C15 106.7(4) . . ?
C23 C24 C25 106.3(4) . . ?
C9 C10 C11 120.0(5) . . ?
C15 C16 C18 110.6(4) . . ?
C15 C16 C17 110.3(4) . . ?
C18 C16 C17 110.8(4) . . ?
C7 C8 C9 120.9(5) . . ?
C10 C9 C8 120.1(6) . . ?
C12 C11 C10 120.4(6) . . ?

loop_
_geom_bond_atom_site_label_1
_geom_bond_atom_site_label_2
_geom_bond_distance
_geom_bond_site_symmetry_2
_geom_bond_publ_flag
Cl1 C39 1.638(7) . ?
C39 Cl1 1.638(7) 3 ?
Mo O3 1.702(3) . ?
Mo O2 1.698(3) . ?
Mo O1 1.905(3) . ?
Mo N11 2.180(3) . ?
Mo N31 2.311(3) . ?
Mo N21 2.322(4) . ?
N31 C35 1.354(5) . ?
N31 N32 1.369(5) . ?
O1 C1 1.352(5) . ?
N21 C25 1.346(6) . ?
N21 N22 1.367(5) . ?
N11 C15 1.350(5) . ?
N11 N12 1.379(5) . ?
N12 C13 1.349(6) . ?
N12 B1 1.538(6) . ?
N32 C33 1.336(5) . ?
N32 B1 1.536(6) . ?
N22 C23 1.329(6) . ?
N22 B1 1.515(6) . ?
C35 C34 1.389(7) . ?
C35 C36 1.502(7) . ?
C13 C14 1.360(6) . ?
C1 C6 1.372(6) . ?
C1 C2 1.386(6) . ?
C5 C6 1.388(6) . ?
C5 C4 1.391(6) . ?
C4 C3 1.380(7) . ?
C4 C7 1.499(6) . ?
C34 C33 1.370(7) . ?
C15 C14 1.375(6) . ?
C15 C16 1.505(6) . ?
C2 C3 1.395(6) . ?
C25 C24 1.390(7) . ?
C25 C26 1.499(7) . ?
C23 C24 1.372(7) . ?
C26 C27 1.525(7) . ?
C26 C28 1.530(7) . ?
C7 C12 1.389(7) . ?
C7 C8 1.393(7) . ?
C36 C37 1.520(8) . ?
C36 C38 1.532(7) . ?
C12 C11 1.389(7) . ?
C10 C9 1.365(9) . ?
C10 C11 1.373(9) . ?
C16 C18 1.512(7) . ?
C16 C17 1.533(7) . ?
C8 C9 1.391(7) . ?
